data_1576344
loop_
_publ_author_name
'Hong, Qiong-Yan'
'Huang, Bin'
'Niu, Yan-Fei'
'Wang, Cui-Hong'
'Zhao, Xiao-li'
'Yang, Hai-Bo'
'Shi, Xueliang'

_publ_section_title
;
 A 4,4',4''-Nitrilotriphenoxyl Radical Derived from Yang's Biradical
;
_journal_name_full 'Chemical Science'
_journal_paper_doi 10.1039/D5SC06789H
_journal_year 2025
_chemical_formula_moiety 'C42 H60 N O3, C16 H36 N'
_chemical_formula_sum 'C58 H96 N2 O3'
_chemical_formula_weight 869.36
_space_group_crystal_system monoclinic
_space_group_IT_number 14
_space_group_name_Hall '-P 2ybc'
_space_group_name_H-M_alt 'P 1 21/c 1'
_atom_sites_solution_hydrogens geom
_atom_sites_solution_primary dual
_audit_creation_date 2024-08-28
_audit_creation_method
;
Olex2 1.5
(compiled 2024.02.16 svn.r378c4104 for OlexSys, GUI svn.r6928)
;
_audit_update_record
;
2025-05-28 deposited with the CCDC.	2025-11-27 downloaded from the CCDC.
;
_cell_angle_alpha 90
_cell_angle_beta 97.544(4)
_cell_angle_gamma 90
_cell_formula_units_Z 4
_cell_length_a 10.2641(4)
_cell_length_b 26.5484(9)
_cell_length_c 22.5350(9)
_cell_measurement_reflns_used 10000
_cell_measurement_temperature 172.99(10)
_cell_measurement_theta_max 53.4960
_cell_measurement_theta_min 3.3610
_cell_volume 6087.5(4)
_computing_cell_refinement 'CrysAlisPro 1.171.42.100a (Rigaku OD, 2023)'
_computing_data_collection 'CrysAlisPro 1.171.42.100a (Rigaku OD, 2023)'
_computing_data_reduction 'CrysAlisPro 1.171.42.100a (Rigaku OD, 2023)'
_computing_molecular_graphics 'Olex2 1.5 (Dolomanov et al., 2009)'
_computing_publication_material 'Olex2 1.5 (Dolomanov et al., 2009)'
_computing_structure_refinement 'SHELXL 2018/3 (Sheldrick, 2015)'
_computing_structure_solution 'SHELXT 2018/2 (Sheldrick, 2018)'
_diffrn_ambient_environment N~2~
_diffrn_ambient_temperature 172.99(10)
_diffrn_detector 'Hybrid Pixel Array Detector'
_diffrn_detector_area_resol_mean 5.8140
_diffrn_measured_fraction_theta_full 0.997
_diffrn_measured_fraction_theta_max 0.997
_diffrn_measurement_details
;
List of Runs (angles in degrees, time in seconds):

  # Type    Start    End  Width  t~exp~   \w     \q     \k     \f   Frames
#--------------------------------------------------------------------------
  1  \w     37.00  88.00   1.00    1.00    --    0.00  57.00 150.00   51
  2  \w    -87.00 -22.00   1.00    1.00    --    0.00 -57.00 -90.00   65
  3  \w    -10.00  27.00   1.00    1.00    --    0.00 -57.00 -90.00   37
  4  \w    -64.00 -19.00   1.00    1.00    --    0.00 -82.00   0.00   45
  5  \w     10.00  35.00   1.00    1.00    --    0.00 -82.00   0.00   25
  6  \w    -43.00  21.00   1.00    1.00    --    0.00 -77.00-150.00   64
  7  \w    -26.00  88.00   1.00    1.00    --    0.00  37.00   0.00  114
  8  \w     82.00 107.00   1.00    3.00    --   92.10 -82.00-180.00   25
  9  \w     77.00 102.00   1.00    3.00    --   92.10 -45.00 150.00   25
 10  \w     41.00 127.00   1.00    3.00    --   92.10 -82.00 120.00   86
 11  \w      3.00  31.00   1.00    3.00    --   92.10 -61.00  30.00   28
 12  \w     35.00  88.00   1.00    3.00    --   92.10 -61.00  30.00   53
 13  \w      4.00 106.00   1.00    3.00    --   92.10 -82.00  30.00  102
 14  \w    127.00 182.00   1.00    3.00    --   92.10 -15.00 120.00   55
 15  \w     18.00  50.00   1.00    3.00    --   92.10 -45.00 150.00   32
 16  \w     82.00 111.00   1.00    3.00    --   92.10 -82.00 -30.00   29
 17  \w     19.00  45.00   1.00    3.00    --   92.10 -82.00 -30.00   26
 18  \w      5.00 111.00   1.00    3.00    --   92.10 -15.00 120.00  106
 19  \w      3.00 118.00   1.00    3.00    --   92.10 -61.00 120.00  115
 20  \w      3.00 110.00   1.00    3.00    --   92.10 -82.00 -90.00  107
 21  \w      6.00 110.00   1.00    3.00    --   92.10 -61.00 -90.00  104
 22  \w     92.00 117.00   1.00    3.00    --   92.10 -45.00 -30.00   25
 23  \w      4.00  38.00   1.00    3.00    --   92.10 -82.00 120.00   34
 24  \w     74.00  99.00   1.00    3.00    --   92.10 -82.00-120.00   25
 25  \w     79.00 104.00   1.00    3.00    --   92.10 -82.00 -60.00   25
 26  \w     37.00 170.00   1.00    3.00    --   92.10  15.00  60.00  133
;
_diffrn_measurement_device 'four-circle diffractometer'
_diffrn_measurement_device_type 'XtaLAB AFC12 (RINC): Kappa dual home/near'
_diffrn_measurement_method '\w scans'
_diffrn_orient_matrix_type 'CrysAlisPro convention (1999,Acta A55,543-557)'
_diffrn_orient_matrix_UB_11 0.0081247000
_diffrn_orient_matrix_UB_12 0.0416038000
_diffrn_orient_matrix_UB_13 -0.0469944000
_diffrn_orient_matrix_UB_21 0.0262562000
_diffrn_orient_matrix_UB_22 0.0393332000
_diffrn_orient_matrix_UB_23 0.0504266000
_diffrn_orient_matrix_UB_31 0.1488719000
_diffrn_orient_matrix_UB_32 -0.0092964000
_diffrn_orient_matrix_UB_33 0.0028130000
_diffrn_radiation_monochromator mirror
_diffrn_radiation_probe x-ray
_diffrn_radiation_type 'Cu K\a'
_diffrn_radiation_wavelength 1.54184
_diffrn_reflns_av_R_equivalents 0.0821
_diffrn_reflns_av_unetI/netI 0.0608
_diffrn_reflns_Laue_measured_fraction_full 0.997
_diffrn_reflns_Laue_measured_fraction_max 0.997
_diffrn_reflns_limit_h_max 12
_diffrn_reflns_limit_h_min -7
_diffrn_reflns_limit_k_max 31
_diffrn_reflns_limit_k_min -31
_diffrn_reflns_limit_l_max 26
_diffrn_reflns_limit_l_min -26
_diffrn_reflns_number 68425
_diffrn_reflns_point_group_measured_fraction_full 0.997
_diffrn_reflns_point_group_measured_fraction_max 0.997
_diffrn_reflns_theta_full 67.075
_diffrn_reflns_theta_max 67.075
_diffrn_reflns_theta_min 3.874
_diffrn_source 'micro-focus sealed X-ray tube'
_diffrn_source_type 'Rigaku (Cu) X-ray Source'
_exptl_absorpt_coefficient_mu 0.429
_exptl_absorpt_correction_T_max 1.00000
_exptl_absorpt_correction_T_min 0.49129
_exptl_absorpt_correction_type multi-scan
_exptl_absorpt_process_details
;
CrysAlisPro 1.171.42.100a (Rigaku Oxford Diffraction, 2023)
Empirical absorption correction using spherical harmonics,
implemented in SCALE3 ABSPACK scaling algorithm.
;
_exptl_crystal_colour 'clear light brown'
_exptl_crystal_colour_lustre clear
_exptl_crystal_colour_modifier light
_exptl_crystal_colour_primary brown
_exptl_crystal_density_diffrn 0.949
_exptl_crystal_description block
_exptl_crystal_F_000 1928
_exptl_crystal_size_max 0.38
_exptl_crystal_size_mid 0.26
_exptl_crystal_size_min 0.22
_refine_diff_density_max 0.700
_refine_diff_density_min -0.402
_refine_diff_density_rms 0.044
_refine_ls_extinction_method none
_refine_ls_goodness_of_fit_ref 1.081
_refine_ls_hydrogen_treatment constr
_refine_ls_matrix_type full
_refine_ls_number_parameters 590
_refine_ls_number_reflns 10828
_refine_ls_number_restraints 51
_refine_ls_restrained_S_all 1.103
_refine_ls_R_factor_all 0.1213
_refine_ls_R_factor_gt 0.0857
_refine_ls_shift/su_max 0.000
_refine_ls_shift/su_mean 0.000
_refine_ls_structure_factor_coef Fsqd
_refine_ls_weighting_details 'w=1/[\s^2^(Fo^2^)+(0.1321P)^2^+1.8966P] where P=(Fo^2^+2Fc^2^)/3'
_refine_ls_weighting_scheme calc
_refine_ls_wR_factor_gt 0.2411
_refine_ls_wR_factor_ref 0.2691
_reflns_Friedel_coverage 0.000
_reflns_number_gt 6789
_reflns_number_total 10828
_reflns_threshold_expression 'I > 2\s(I)'
_cod_data_source_file d5sc06789h2.cif
_cod_data_source_block exp_4406_auto
_cod_database_code 1576344
_shelx_shelxl_version_number 2018/3
_shelx_space_group_comment
;
The symmetry employed for this shelxl refinement is uniquely defined
by the following loop, which should always be used as a source of
symmetry information in preference to the above space-group names.
They are only intended as comments.
;
_shelx_estimated_absorpt_t_max 0.911
_shelx_estimated_absorpt_t_min 0.854
_olex2_refinement_description
;
1. Fixed Uiso
 At 1.2 times of:
  All C(H) groups, All C(H,H) groups
 At 1.5 times of:
  All C(H,H,H) groups
2. Restrained distances
 C46-C45 = C45-C44 = C44-C43
 1.52 with sigma of 0.01
 C55-C57 = C58-C56
 2.52 with sigma of 0.01
3. Rigid bond restraints
 C55, C56, C57, C58
 with sigma for 1-2 distances of 0.01 and sigma for 1-3 distances of 0.02
 C43, C44, C45, C46
 with sigma for 1-2 distances of 0.01 and sigma for 1-3 distances of 0.02
4. Uiso/Uaniso restraints and constraints
C55 \\sim C56 \\sim C57 \\sim C58: within 2A with sigma of 0.01 and sigma for
terminal atoms of 0.02 within 2A
C46 \\sim C45 \\sim C44 \\sim C43: within 2A with sigma of 0.01 and sigma for
terminal atoms of 0.02 within 2A
5.a Secondary CH2 refined with riding coordinates:
 C51(H51A,H51B), C52(H52A,H52B), C47(H47A,H47B), C55(H55A,H55B), C53(H53A,
 H53B), C43(H43A,H43B), C48(H48A,H48B), C45(H45A,H45B), C56(H56A,H56B),
 C49(H49A,H49B), C44(H44A,H44B), C57(H57A,H57B)
5.b Aromatic/amide H refined with riding coordinates:
 C2(H2), C18(H18), C6(H6), C14(H14), C8(H8), C12(H12)
5.c Idealised Me refined as rotating group:
 C21(H21A,H21B,H21C), C29(H29A,H29B,H29C), C34(H34A,H34B,H34C), C30(H30A,H30B,
 H30C), C20(H20A,H20B,H20C), C24(H24A,H24B,H24C), C28(H28A,H28B,H28C), C33(H33A,
 H33B,H33C), C32(H32A,H32B,H32C), C26(H26A,H26B,H26C), C22(H22A,H22B,H22C),
 C25(H25A,H25B,H25C), C38(H38A,H38B,H38C), C40(H40A,H40B,H40C), C37(H37A,H37B,
 H37C), C42(H42A,H42B,H42C), C41(H41A,H41B,H41C), C36(H36A,H36B,H36C), C54(H54A,
 H54B,H54C), C50(H50A,H50B,H50C), C58(H58A,H58B,H58C), C46(H46A,H46B,H46C)
;
_smtbx_masks_void_probe_radius 1.2
_smtbx_masks_void_truncation_radius 1.2
_olex2_submission_special_instructions 'No special instructions were received'
_oxdiff_exptl_absorpt_empirical_details
;
Empirical correction (ABSPACK) includes:
- Absorption correction using spherical harmonics
- Frame scaling
;
_oxdiff_exptl_absorpt_empirical_full_max 3.255
_oxdiff_exptl_absorpt_empirical_full_min 0.422

loop_
_space_group_symop_operation_xyz
'x, y, z'
'-x, y+1/2, -z+1/2'
'-x, -y, -z'
'x, -y-1/2, z-1/2'

loop_
_atom_site_label
_atom_site_type_symbol
_atom_site_fract_x
_atom_site_fract_y
_atom_site_fract_z
_atom_site_U_iso_or_equiv
_atom_site_adp_type
_atom_site_occupancy
_atom_site_site_symmetry_order
_atom_site_calc_flag
_atom_site_refinement_flags_posn
_atom_site_refinement_flags_adp
_atom_site_refinement_flags_occupancy
_atom_site_disorder_assembly
_atom_site_disorder_group
O2 O 0.3627(2) 0.65754(8) 0.38016(9) 0.0641(6) Uani 1 1 d . . . . .
N1 N 0.7583(2) 0.58431(8) 0.26162(9) 0.0477(5) Uani 1 1 d . . . . .
O1 O 0.9612(2) 0.39694(8) 0.31559(13) 0.0834(8) Uani 1 1 d . . . . .
O3 O 0.9339(3) 0.69076(10) 0.07881(13) 0.1013(9) Uani 1 1 d . . . . .
C1 C 0.8118(3) 0.53693(10) 0.27743(12) 0.0479(6) Uani 1 1 d . . . . .
C2 C 0.7303(3) 0.49802(10) 0.29467(12) 0.0490(6) Uani 1 1 d . . . . .
H2 H 0.639682 0.504702 0.295657 0.059 Uiso 1 1 calc R U . . .
C3 C 0.7783(3) 0.45114(10) 0.30994(12) 0.0503(6) Uani 1 1 d . . . . .
C7 C 0.8044(3) 0.61220(10) 0.21601(12) 0.0494(6) Uani 1 1 d . . . . .
C13 C 0.6564(3) 0.60276(10) 0.29157(12) 0.0501(6) Uani 1 1 d . . . . .
C18 C 0.6547(3) 0.59187(10) 0.35259(12) 0.0494(6) Uani 1 1 d . . . . .
H18 H 0.724198 0.572491 0.373205 0.059 Uiso 1 1 calc R U . . .
C6 C 0.9470(3) 0.52766(10) 0.27673(12) 0.0497(6) Uani 1 1 d . . . . .
H6 H 1.001512 0.554088 0.265759 0.060 Uiso 1 1 calc R U . . .
C14 C 0.5538(3) 0.63175(10) 0.26093(12) 0.0522(7) Uani 1 1 d . . . . .
H14 H 0.554532 0.638702 0.219617 0.063 Uiso 1 1 calc R U . . .
C15 C 0.4534(3) 0.65015(10) 0.28880(12) 0.0530(7) Uani 1 1 d . . . . .
C16 C 0.4513(3) 0.63957(10) 0.35244(12) 0.0513(7) Uani 1 1 d . . . . .
C17 C 0.5560(3) 0.60831(10) 0.38315(12) 0.0510(7) Uani 1 1 d . . . . .
C8 C 0.8490(3) 0.58714(11) 0.16766(12) 0.0538(7) Uani 1 1 d . . . . .
H8 H 0.846305 0.551372 0.166779 0.065 Uiso 1 1 calc R U . . .
C4 C 0.9168(3) 0.44052(11) 0.30648(14) 0.0569(7) Uani 1 1 d . . . . .
C5 C 1.0013(3) 0.48177(10) 0.29140(13) 0.0522(7) Uani 1 1 d . . . . .
C12 C 0.8062(3) 0.66544(11) 0.21688(13) 0.0542(7) Uani 1 1 d . . . . .
H12 H 0.778348 0.682639 0.249963 0.065 Uiso 1 1 calc R U . . .
C27 C 0.5548(3) 0.59445(11) 0.44929(12) 0.0560(7) Uani 1 1 d . . . . .
C19 C 1.1495(3) 0.47155(11) 0.29428(14) 0.0589(7) Uani 1 1 d . . . . .
C23 C 0.6913(3) 0.40969(11) 0.33096(14) 0.0578(7) Uani 1 1 d . . . . .
N2 N 1.0520(3) 0.74015(14) 0.43451(13) 0.0934(10) Uani 1 1 d . . . . .
C31 C 0.3425(3) 0.68206(11) 0.25498(13) 0.0595(8) Uani 1 1 d . . . . .
C11 C 0.8474(3) 0.69302(11) 0.17104(14) 0.0596(8) Uani 1 1 d . . . . .
C9 C 0.8958(3) 0.61188(12) 0.12202(14) 0.0639(8) Uani 1 1 d . . . . .
C21 C 1.2247(3) 0.51903(12) 0.28085(18) 0.0724(9) Uani 1 1 d . . . . .
H21A H 1.193658 0.530615 0.240154 0.109 Uiso 1 1 calc R U . . .
H21B H 1.318837 0.511428 0.284211 0.109 Uiso 1 1 calc R U . . .
H21C H 1.209890 0.545465 0.309560 0.109 Uiso 1 1 calc R U . . .
C29 C 0.6684(3) 0.55909(13) 0.47251(14) 0.0705(9) Uani 1 1 d . . . . .
H29A H 0.752284 0.576147 0.470320 0.106 Uiso 1 1 calc R U . . .
H29B H 0.663539 0.528551 0.447886 0.106 Uiso 1 1 calc R U . . .
H29C H 0.661847 0.549977 0.514159 0.106 Uiso 1 1 calc R U . . .
C34 C 0.2089(3) 0.65672(12) 0.25724(15) 0.0682(9) Uani 1 1 d . . . . .
H34A H 0.193968 0.652622 0.299042 0.102 Uiso 1 1 calc R U . . .
H34B H 0.208125 0.623607 0.237970 0.102 Uiso 1 1 calc R U . . .
H34C H 0.139116 0.677739 0.236145 0.102 Uiso 1 1 calc R U . . .
C10 C 0.8953(3) 0.66677(13) 0.12157(15) 0.0685(8) Uani 1 1 d . . . . .
C30 C 0.5694(4) 0.64159(13) 0.48873(14) 0.0768(10) Uani 1 1 d . . . . .
H30A H 0.563418 0.632182 0.530333 0.115 Uiso 1 1 calc R U . . .
H30B H 0.499268 0.665513 0.474899 0.115 Uiso 1 1 calc R U . . .
H30C H 0.654999 0.657254 0.486203 0.115 Uiso 1 1 calc R U . . .
C20 C 1.1743(3) 0.43199(13) 0.24722(17) 0.0740(10) Uani 1 1 d . . . . .
H20A H 1.126079 0.401086 0.253887 0.111 Uiso 1 1 calc R U . . .
H20B H 1.268532 0.424607 0.250656 0.111 Uiso 1 1 calc R U . . .
H20C H 1.144090 0.445079 0.207100 0.111 Uiso 1 1 calc R U . . .
C35 C 0.8490(3) 0.75060(12) 0.17188(15) 0.0677(8) Uani 1 1 d . . . . .
C24 C 0.5523(3) 0.42815(13) 0.33458(17) 0.0720(9) Uani 1 1 d . . . . .
H24A H 0.500944 0.401049 0.349818 0.108 Uiso 1 1 calc R U . . .
H24B H 0.510983 0.438145 0.294626 0.108 Uiso 1 1 calc R U . . .
H24C H 0.555264 0.457150 0.361634 0.108 Uiso 1 1 calc R U . . .
C28 C 0.4270(3) 0.56708(14) 0.45656(15) 0.0739(9) Uani 1 1 d . . . . .
H28A H 0.420534 0.536305 0.432344 0.111 Uiso 1 1 calc R U . . .
H28B H 0.352201 0.589086 0.443247 0.111 Uiso 1 1 calc R U . . .
H28C H 0.426288 0.558303 0.498755 0.111 Uiso 1 1 calc R U . . .
C33 C 0.3443(4) 0.73468(12) 0.28226(17) 0.0756(10) Uani 1 1 d . . . . .
H33A H 0.272774 0.754775 0.261060 0.113 Uiso 1 1 calc R U . . .
H33B H 0.428663 0.750918 0.278627 0.113 Uiso 1 1 calc R U . . .
H33C H 0.332737 0.732143 0.324639 0.113 Uiso 1 1 calc R U . . .
C32 C 0.3598(4) 0.68807(16) 0.18921(15) 0.0859(12) Uani 1 1 d . . . . .
H32A H 0.360540 0.654783 0.170459 0.129 Uiso 1 1 calc R U . . .
H32B H 0.443137 0.705275 0.186066 0.129 Uiso 1 1 calc R U . . .
H32C H 0.287003 0.708016 0.168817 0.129 Uiso 1 1 calc R U . . .
C26 C 0.7492(4) 0.39200(14) 0.39411(17) 0.0806(10) Uani 1 1 d . . . . .
H26A H 0.755123 0.420675 0.421715 0.121 Uiso 1 1 calc R U . . .
H26B H 0.837168 0.377997 0.392816 0.121 Uiso 1 1 calc R U . . .
H26C H 0.692277 0.366076 0.407938 0.121 Uiso 1 1 calc R U . . .
C22 C 1.2050(3) 0.45355(14) 0.35732(16) 0.0758(9) Uani 1 1 d . . . . .
H22A H 1.186629 0.478810 0.386820 0.114 Uiso 1 1 calc R U . . .
H22B H 1.300231 0.448810 0.359511 0.114 Uiso 1 1 calc R U . . .
H22C H 1.163686 0.421544 0.365841 0.114 Uiso 1 1 calc R U . . .
C39 C 0.9454(4) 0.58267(16) 0.07054(17) 0.0859(11) Uani 1 1 d . . . . .
C25 C 0.6816(4) 0.36446(12) 0.28778(18) 0.0789(10) Uani 1 1 d . . . . .
H25A H 0.631947 0.337289 0.303870 0.118 Uiso 1 1 calc R U . . .
H25B H 0.770178 0.352482 0.283377 0.118 Uiso 1 1 calc R U . . .
H25C H 0.636673 0.374823 0.248625 0.118 Uiso 1 1 calc R U . . .
C51 C 1.0661(4) 0.68748(18) 0.41026(17) 0.0947(13) Uani 1 1 d . . . . .
H51A H 1.001682 0.683577 0.373810 0.114 Uiso 1 1 calc R U . . .
H51B H 1.154851 0.684488 0.397920 0.114 Uiso 1 1 calc R U . . .
C38 C 0.7959(5) 0.77116(13) 0.22648(19) 0.0939(12) Uani 1 1 d . . . . .
H38A H 0.707646 0.757609 0.228202 0.141 Uiso 1 1 calc R U . . .
H38B H 0.791585 0.807989 0.224059 0.141 Uiso 1 1 calc R U . . .
H38C H 0.854016 0.761207 0.262592 0.141 Uiso 1 1 calc R U . . .
C52 C 1.0476(5) 0.64481(18) 0.45145(19) 0.1011(14) Uani 1 1 d . . . . .
H52A H 0.966021 0.649972 0.469745 0.121 Uiso 1 1 calc R U . . .
H52B H 1.122369 0.643491 0.483977 0.121 Uiso 1 1 calc R U . . .
C47 C 1.0821(4) 0.7750(2) 0.38591(18) 0.1018(14) Uani 1 1 d . . . . .
H47A H 1.017913 0.768459 0.349957 0.122 Uiso 1 1 calc R U . . .
H47B H 1.170228 0.766330 0.375596 0.122 Uiso 1 1 calc R U . . .
C40 C 0.8602(5) 0.5958(2) 0.01093(18) 0.1136(16) Uani 1 1 d . . . . .
H40A H 0.897732 0.579954 -0.022273 0.170 Uiso 1 1 calc R U . . .
H40B H 0.858053 0.632384 0.005469 0.170 Uiso 1 1 calc R U . . .
H40C H 0.770596 0.583245 0.011750 0.170 Uiso 1 1 calc R U . . .
C37 C 0.7579(5) 0.77095(16) 0.11802(19) 0.0984(13) Uani 1 1 d . . . . .
H37A H 0.786293 0.758077 0.081019 0.148 Uiso 1 1 calc R U . . .
H37B H 0.761579 0.807836 0.118041 0.148 Uiso 1 1 calc R U . . .
H37C H 0.667661 0.759971 0.120496 0.148 Uiso 1 1 calc R U . . .
C42 C 0.9406(6) 0.52604(16) 0.0804(2) 0.1124(16) Uani 1 1 d . . . . .
H42A H 0.848864 0.515225 0.078703 0.169 Uiso 1 1 calc R U . . .
H42B H 0.988408 0.517680 0.119679 0.169 Uiso 1 1 calc R U . . .
H42C H 0.981311 0.508728 0.049099 0.169 Uiso 1 1 calc R U . . .
C41 C 1.0895(5) 0.5977(2) 0.0672(2) 0.1153(16) Uani 1 1 d . . . . .
H41A H 1.119828 0.581447 0.032372 0.173 Uiso 1 1 calc R U . . .
H41B H 1.144628 0.586730 0.103706 0.173 Uiso 1 1 calc R U . . .
H41C H 1.095600 0.634320 0.063227 0.173 Uiso 1 1 calc R U . . .
C55 C 0.9146(5) 0.74917(19) 0.4503(2) 0.1150(16) Uani 1 1 d D U . . .
H55A H 0.902743 0.728411 0.485652 0.138 Uiso 1 1 calc R U . . .
H55B H 0.907366 0.784940 0.461808 0.138 Uiso 1 1 calc R U . . .
C53 C 1.0388(4) 0.5951(2) 0.4165(2) 0.1091(16) Uani 1 1 d . . . . .
H53A H 0.958083 0.595543 0.387120 0.131 Uiso 1 1 calc R U . . .
H53B H 1.114840 0.592886 0.393700 0.131 Uiso 1 1 calc R U . . .
C36 C 0.9878(4) 0.77056(14) 0.1715(3) 0.1145(17) Uani 1 1 d . . . . .
H36A H 1.040988 0.762500 0.209658 0.172 Uiso 1 1 calc R U . . .
H36B H 0.984862 0.807169 0.165910 0.172 Uiso 1 1 calc R U . . .
H36C H 1.026922 0.754867 0.138660 0.172 Uiso 1 1 calc R U . . .
C43 C 1.1466(5) 0.74789(19) 0.49210(18) 0.1148(16) Uani 1 1 d D U . . .
H43A H 1.132063 0.781914 0.507955 0.138 Uiso 1 1 calc R U . . .
H43B H 1.125394 0.723091 0.522201 0.138 Uiso 1 1 calc R U . . .
C54 C 1.0368(5) 0.5487(2) 0.4549(3) 0.1228(18) Uani 1 1 d . . . . .
H54A H 1.017920 0.519104 0.429213 0.184 Uiso 1 1 calc R U . . .
H54B H 0.968677 0.552303 0.481215 0.184 Uiso 1 1 calc R U . . .
H54C H 1.122643 0.544581 0.479137 0.184 Uiso 1 1 calc R U . . .
C48 C 1.0801(5) 0.8304(2) 0.3994(2) 0.1221(17) Uani 1 1 d . . . . .
H48A H 1.134856 0.837339 0.438050 0.147 Uiso 1 1 calc R U . . .
H48B H 0.989089 0.841321 0.402535 0.147 Uiso 1 1 calc R U . . .
C45 C 1.3842(8) 0.7564(3) 0.5417(3) 0.180(3) Uani 1 1 d D U . . .
H45A H 1.338468 0.751658 0.577357 0.216 Uiso 1 1 calc R U . . .
H45B H 1.461793 0.733902 0.545666 0.216 Uiso 1 1 calc R U . . .
C56 C 0.8043(5) 0.7374(2) 0.4009(3) 0.1386(19) Uani 1 1 d D U . . .
H56A H 0.795694 0.700364 0.396447 0.166 Uiso 1 1 calc R U . . .
H56B H 0.826268 0.751215 0.362677 0.166 Uiso 1 1 calc R U . . .
C49 C 1.1336(6) 0.8592(3) 0.3492(3) 0.137(2) Uani 1 1 d . . . . .
H49A H 1.219860 0.844798 0.343144 0.164 Uiso 1 1 calc R U . . .
H49B H 1.073092 0.854508 0.311655 0.164 Uiso 1 1 calc R U . . .
C50 C 1.1483(8) 0.9098(3) 0.3608(3) 0.169(3) Uani 1 1 d . . . . .
H50A H 1.155540 0.927799 0.323457 0.254 Uiso 1 1 calc R U . . .
H50B H 1.227957 0.915368 0.389103 0.254 Uiso 1 1 calc R U . . .
H50C H 1.071749 0.922258 0.378189 0.254 Uiso 1 1 calc R U . . .
C44 C 1.2908(5) 0.7426(3) 0.4847(2) 0.156(2) Uani 1 1 d D U . . .
H44A H 1.310266 0.764658 0.451560 0.187 Uiso 1 1 calc R U . . .
H44B H 1.308039 0.707420 0.473517 0.187 Uiso 1 1 calc R U . . .
C57 C 0.6697(6) 0.7599(2) 0.4141(3) 0.167(2) Uani 1 1 d D U . . .
H57A H 0.598078 0.736107 0.400024 0.201 Uiso 1 1 calc R U . . .
H57B H 0.671487 0.764252 0.457817 0.201 Uiso 1 1 calc R U . . .
C58 C 0.6437(8) 0.8071(3) 0.3853(4) 0.201(3) Uani 1 1 d D U . . .
H58A H 0.679753 0.807207 0.347130 0.302 Uiso 1 1 calc R U . . .
H58B H 0.684892 0.834044 0.410984 0.302 Uiso 1 1 calc R U . . .
H58C H 0.548575 0.812659 0.377934 0.302 Uiso 1 1 calc R U . . .
C46 C 1.4271(10) 0.8094(3) 0.5384(3) 0.216(4) Uani 1 1 d D U . . .
H46A H 1.448340 0.816527 0.498088 0.324 Uiso 1 1 calc R U . . .
H46B H 1.505044 0.815079 0.567696 0.324 Uiso 1 1 calc R U . . .
H46C H 1.356153 0.831830 0.547215 0.324 Uiso 1 1 calc R U . . .

loop_
_atom_site_aniso_label
_atom_site_aniso_U_11
_atom_site_aniso_U_22
_atom_site_aniso_U_33
_atom_site_aniso_U_23
_atom_site_aniso_U_13
_atom_site_aniso_U_12
O2 0.0731(14) 0.0728(13) 0.0480(11) 0.0008(10) 0.0137(10) 0.0240(11)
N1 0.0561(13) 0.0453(12) 0.0425(12) -0.0014(9) 0.0088(10) 0.0070(10)
O1 0.0624(13) 0.0514(13) 0.141(2) 0.0169(13) 0.0304(14) 0.0109(10)
O3 0.137(2) 0.0870(18) 0.0909(19) 0.0195(14) 0.0565(18) -0.0077(16)
C1 0.0569(16) 0.0458(14) 0.0413(14) -0.0008(11) 0.0073(12) 0.0053(12)
C2 0.0511(15) 0.0513(15) 0.0456(15) -0.0028(12) 0.0106(12) 0.0051(12)
C3 0.0528(16) 0.0481(15) 0.0507(16) -0.0026(12) 0.0094(12) 0.0039(12)
C7 0.0552(16) 0.0504(15) 0.0424(15) 0.0023(11) 0.0053(12) 0.0017(12)
C13 0.0620(17) 0.0481(14) 0.0412(14) 0.0003(11) 0.0107(12) 0.0094(13)
C18 0.0616(17) 0.0442(14) 0.0415(14) 0.0019(11) 0.0036(12) 0.0097(12)
C6 0.0524(16) 0.0493(15) 0.0484(15) -0.0004(12) 0.0098(12) 0.0008(12)
C14 0.0660(18) 0.0504(15) 0.0401(14) 0.0049(12) 0.0063(13) 0.0101(13)
C15 0.0634(18) 0.0497(15) 0.0459(15) 0.0032(12) 0.0065(13) 0.0096(13)
C16 0.0643(18) 0.0485(15) 0.0418(15) -0.0009(11) 0.0098(13) 0.0081(13)
C17 0.0630(17) 0.0498(15) 0.0403(15) -0.0028(11) 0.0074(12) 0.0061(13)
C8 0.0586(17) 0.0565(16) 0.0472(16) -0.0014(12) 0.0103(13) -0.0012(13)
C4 0.0546(17) 0.0484(16) 0.0688(19) 0.0017(13) 0.0125(14) 0.0050(13)
C5 0.0518(16) 0.0510(15) 0.0546(17) -0.0039(12) 0.0103(13) 0.0022(12)
C12 0.0546(17) 0.0541(16) 0.0517(16) -0.0014(13) -0.0013(13) 0.0041(13)
C27 0.0682(19) 0.0606(17) 0.0399(15) 0.0045(12) 0.0101(13) 0.0096(14)
C19 0.0501(16) 0.0580(17) 0.069(2) 0.0007(14) 0.0102(14) 0.0030(13)
C23 0.0572(17) 0.0520(16) 0.0661(19) 0.0040(14) 0.0149(14) 0.0037(13)
N2 0.104(2) 0.127(3) 0.0513(17) -0.0059(17) 0.0183(16) 0.042(2)
C31 0.0670(19) 0.0604(17) 0.0518(17) 0.0121(13) 0.0101(14) 0.0152(14)
C11 0.0557(17) 0.0543(17) 0.0647(19) 0.0108(14) -0.0071(14) -0.0037(13)
C9 0.074(2) 0.0660(19) 0.0542(18) 0.0026(14) 0.0165(15) -0.0049(15)
C21 0.0540(18) 0.0641(19) 0.100(3) 0.0055(18) 0.0143(17) 0.0005(15)
C29 0.083(2) 0.083(2) 0.0457(17) 0.0151(15) 0.0099(15) 0.0184(18)
C34 0.072(2) 0.0644(19) 0.066(2) 0.0094(15) 0.0023(16) 0.0139(16)
C10 0.075(2) 0.072(2) 0.062(2) 0.0050(16) 0.0173(16) -0.0069(16)
C30 0.100(3) 0.083(2) 0.0463(18) -0.0107(16) 0.0036(17) 0.0112(19)
C20 0.0593(19) 0.068(2) 0.097(3) -0.0079(18) 0.0210(18) 0.0098(16)
C35 0.075(2) 0.0562(18) 0.069(2) 0.0055(15) 0.0004(17) 0.0030(15)
C24 0.0590(19) 0.065(2) 0.096(3) 0.0060(18) 0.0268(18) 0.0017(15)
C28 0.077(2) 0.090(2) 0.0555(19) 0.0144(17) 0.0130(16) -0.0021(18)
C33 0.082(2) 0.0571(18) 0.089(3) 0.0123(17) 0.0128(19) 0.0186(16)
C32 0.085(2) 0.114(3) 0.059(2) 0.031(2) 0.0099(18) 0.036(2)
C26 0.082(2) 0.079(2) 0.083(3) 0.0254(19) 0.0196(19) 0.0070(18)
C22 0.0579(19) 0.088(2) 0.081(2) 0.0142(19) 0.0063(17) 0.0114(17)
C39 0.105(3) 0.099(3) 0.061(2) -0.0089(19) 0.038(2) -0.001(2)
C25 0.076(2) 0.0574(19) 0.107(3) -0.0119(18) 0.027(2) -0.0093(16)
C51 0.081(3) 0.140(4) 0.062(2) -0.033(2) 0.0031(19) 0.032(2)
C38 0.135(4) 0.0521(19) 0.091(3) 0.0029(18) 0.001(3) 0.006(2)
C52 0.107(3) 0.126(4) 0.069(3) -0.024(2) 0.005(2) 0.042(3)
C47 0.088(3) 0.152(4) 0.066(3) -0.010(3) 0.016(2) 0.004(3)
C40 0.151(4) 0.137(4) 0.057(2) -0.010(2) 0.028(3) -0.010(3)
C37 0.118(3) 0.083(3) 0.088(3) 0.032(2) -0.008(2) 0.011(2)
C42 0.181(5) 0.088(3) 0.082(3) -0.020(2) 0.067(3) 0.007(3)
C41 0.116(3) 0.140(4) 0.102(3) -0.002(3) 0.061(3) 0.007(3)
C55 0.121(3) 0.131(4) 0.105(3) 0.027(3) 0.059(3) 0.058(3)
C53 0.072(3) 0.147(4) 0.106(3) -0.057(3) 0.001(2) 0.015(3)
C36 0.088(3) 0.057(2) 0.196(5) 0.012(3) 0.008(3) -0.015(2)
C43 0.153(4) 0.131(4) 0.056(2) -0.033(2) -0.004(2) 0.051(3)
C54 0.092(3) 0.125(4) 0.151(5) -0.047(4) 0.015(3) 0.007(3)
C48 0.117(4) 0.170(5) 0.081(3) 0.006(3) 0.020(3) -0.007(4)
C45 0.209(6) 0.193(5) 0.119(4) -0.087(4) -0.048(4) 0.027(5)
C56 0.110(3) 0.176(4) 0.141(4) 0.056(4) 0.056(3) 0.054(3)
C49 0.147(5) 0.169(6) 0.093(4) 0.017(4) 0.013(3) -0.007(4)
C50 0.230(8) 0.173(7) 0.104(5) 0.010(4) 0.017(5) -0.024(6)
C44 0.150(4) 0.208(5) 0.096(3) -0.068(3) -0.037(3) 0.041(4)
C57 0.152(4) 0.147(4) 0.222(6) 0.067(4) 0.097(4) 0.053(4)
C58 0.209(7) 0.202(7) 0.193(7) 0.026(6) 0.028(6) 0.105(6)
C46 0.270(9) 0.272(8) 0.100(5) -0.038(6) 0.004(5) -0.035(8)

loop_
_atom_type_symbol
_atom_type_description
_atom_type_scat_dispersion_real
_atom_type_scat_dispersion_imag
_atom_type_scat_source
C C 0.0181 0.0091 'International Tables Vol C Tables 4.2.6.8 and 6.1.1.4'
H H 0.0000 0.0000 'International Tables Vol C Tables 4.2.6.8 and 6.1.1.4'
N N 0.0311 0.0180 'International Tables Vol C Tables 4.2.6.8 and 6.1.1.4'
O O 0.0492 0.0322 'International Tables Vol C Tables 4.2.6.8 and 6.1.1.4'

loop_
_geom_angle_atom_site_label_1
_geom_angle_atom_site_label_2
_geom_angle_atom_site_label_3
_geom_angle
_geom_angle_site_symmetry_1
_geom_angle_site_symmetry_3
_geom_angle_publ_flag
C1 N1 C13 118.9(2) . . ?
C7 N1 C1 120.2(2) . . ?
C7 N1 C13 120.9(2) . . ?
N1 C1 C2 119.9(2) . . ?
N1 C1 C6 120.5(2) . . ?
C6 C1 C2 119.6(2) . . ?
C1 C2 H2 119.1 . . ?
C3 C2 C1 121.8(3) . . ?
C3 C2 H2 119.1 . . ?
C2 C3 C4 118.9(2) . . ?
C2 C3 C23 121.8(2) . . ?
C4 C3 C23 119.3(2) . . ?
N1 C7 C8 119.7(2) . . ?
N1 C7 C12 121.6(2) . . ?
C8 C7 C12 118.7(2) . . ?
N1 C13 C18 120.2(2) . . ?
N1 C13 C14 120.7(2) . . ?
C18 C13 C14 119.1(2) . . ?
C13 C18 H18 119.0 . . ?
C17 C18 C13 122.1(3) . . ?
C17 C18 H18 119.0 . . ?
C1 C6 H6 119.2 . . ?
C5 C6 C1 121.7(3) . . ?
C5 C6 H6 119.2 . . ?
C13 C14 H14 119.0 . . ?
C15 C14 C13 122.0(3) . . ?
C15 C14 H14 119.0 . . ?
C14 C15 C16 119.4(2) . . ?
C14 C15 C31 121.5(2) . . ?
C16 C15 C31 119.1(2) . . ?
O2 C16 C15 121.1(2) . . ?
O2 C16 C17 120.9(2) . . ?
C17 C16 C15 118.0(2) . . ?
C18 C17 C16 119.4(2) . . ?
C18 C17 C27 120.8(2) . . ?
C16 C17 C27 119.8(2) . . ?
C7 C8 H8 118.6 . . ?
C9 C8 C7 122.8(3) . . ?
C9 C8 H8 118.6 . . ?
O1 C4 C3 120.4(3) . . ?
O1 C4 C5 121.0(3) . . ?
C3 C4 C5 118.6(2) . . ?
C6 C5 C4 119.3(2) . . ?
C6 C5 C19 122.6(2) . . ?
C4 C5 C19 118.1(2) . . ?
C7 C12 H12 119.1 . . ?
C11 C12 C7 121.7(3) . . ?
C11 C12 H12 119.1 . . ?
C29 C27 C17 112.0(2) . . ?
C30 C27 C17 110.8(2) . . ?
C30 C27 C29 106.9(3) . . ?
C28 C27 C17 109.5(2) . . ?
C28 C27 C29 107.3(3) . . ?
C28 C27 C30 110.3(3) . . ?
C21 C19 C5 111.6(2) . . ?
C21 C19 C20 107.0(3) . . ?
C21 C19 C22 107.7(3) . . ?
C20 C19 C5 110.1(3) . . ?
C22 C19 C5 109.8(2) . . ?
C22 C19 C20 110.5(3) . . ?
C3 C23 C26 109.5(3) . . ?
C3 C23 C25 110.9(2) . . ?
C24 C23 C3 112.0(2) . . ?
C24 C23 C26 107.4(3) . . ?
C24 C23 C25 107.6(3) . . ?
C25 C23 C26 109.3(3) . . ?
C51 N2 C55 111.5(4) . . ?
C51 N2 C43 110.5(3) . . ?
C47 N2 C51 105.5(3) . . ?
C47 N2 C55 111.2(3) . . ?
C47 N2 C43 111.6(4) . . ?
C55 N2 C43 106.7(3) . . ?
C34 C31 C15 110.4(2) . . ?
C33 C31 C15 109.6(3) . . ?
C33 C31 C34 110.6(3) . . ?
C32 C31 C15 111.5(2) . . ?
C32 C31 C34 107.3(3) . . ?
C32 C31 C33 107.4(3) . . ?
C12 C11 C10 119.2(3) . . ?
C12 C11 C35 121.8(3) . . ?
C10 C11 C35 119.0(3) . . ?
C8 C9 C10 119.1(3) . . ?
C8 C9 C39 120.8(3) . . ?
C10 C9 C39 120.0(3) . . ?
C19 C21 H21A 109.5 . . ?
C19 C21 H21B 109.5 . . ?
C19 C21 H21C 109.5 . . ?
H21A C21 H21B 109.5 . . ?
H21A C21 H21C 109.5 . . ?
H21B C21 H21C 109.5 . . ?
C27 C29 H29A 109.5 . . ?
C27 C29 H29B 109.5 . . ?
C27 C29 H29C 109.5 . . ?
H29A C29 H29B 109.5 . . ?
H29A C29 H29C 109.5 . . ?
H29B C29 H29C 109.5 . . ?
C31 C34 H34A 109.5 . . ?
C31 C34 H34B 109.5 . . ?
C31 C34 H34C 109.5 . . ?
H34A C34 H34B 109.5 . . ?
H34A C34 H34C 109.5 . . ?
H34B C34 H34C 109.5 . . ?
O3 C10 C11 121.0(3) . . ?
O3 C10 C9 120.6(3) . . ?
C11 C10 C9 118.4(3) . . ?
C27 C30 H30A 109.5 . . ?
C27 C30 H30B 109.5 . . ?
C27 C30 H30C 109.5 . . ?
H30A C30 H30B 109.5 . . ?
H30A C30 H30C 109.5 . . ?
H30B C30 H30C 109.5 . . ?
C19 C20 H20A 109.5 . . ?
C19 C20 H20B 109.5 . . ?
C19 C20 H20C 109.5 . . ?
H20A C20 H20B 109.5 . . ?
H20A C20 H20C 109.5 . . ?
H20B C20 H20C 109.5 . . ?
C11 C35 C37 109.8(3) . . ?
C38 C35 C11 111.5(3) . . ?
C38 C35 C37 105.7(3) . . ?
C38 C35 C36 108.5(3) . . ?
C36 C35 C11 110.9(3) . . ?
C36 C35 C37 110.3(3) . . ?
C23 C24 H24A 109.5 . . ?
C23 C24 H24B 109.5 . . ?
C23 C24 H24C 109.5 . . ?
H24A C24 H24B 109.5 . . ?
H24A C24 H24C 109.5 . . ?
H24B C24 H24C 109.5 . . ?
C27 C28 H28A 109.5 . . ?
C27 C28 H28B 109.5 . . ?
C27 C28 H28C 109.5 . . ?
H28A C28 H28B 109.5 . . ?
H28A C28 H28C 109.5 . . ?
H28B C28 H28C 109.5 . . ?
C31 C33 H33A 109.5 . . ?
C31 C33 H33B 109.5 . . ?
C31 C33 H33C 109.5 . . ?
H33A C33 H33B 109.5 . . ?
H33A C33 H33C 109.5 . . ?
H33B C33 H33C 109.5 . . ?
C31 C32 H32A 109.5 . . ?
C31 C32 H32B 109.5 . . ?
C31 C32 H32C 109.5 . . ?
H32A C32 H32B 109.5 . . ?
H32A C32 H32C 109.5 . . ?
H32B C32 H32C 109.5 . . ?
C23 C26 H26A 109.5 . . ?
C23 C26 H26B 109.5 . . ?
C23 C26 H26C 109.5 . . ?
H26A C26 H26B 109.5 . . ?
H26A C26 H26C 109.5 . . ?
H26B C26 H26C 109.5 . . ?
C19 C22 H22A 109.5 . . ?
C19 C22 H22B 109.5 . . ?
C19 C22 H22C 109.5 . . ?
H22A C22 H22B 109.5 . . ?
H22A C22 H22C 109.5 . . ?
H22B C22 H22C 109.5 . . ?
C9 C39 C40 109.7(3) . . ?
C9 C39 C41 108.8(3) . . ?
C42 C39 C9 111.6(3) . . ?
C42 C39 C40 108.9(4) . . ?
C42 C39 C41 108.2(4) . . ?
C41 C39 C40 109.7(3) . . ?
C23 C25 H25A 109.5 . . ?
C23 C25 H25B 109.5 . . ?
C23 C25 H25C 109.5 . . ?
H25A C25 H25B 109.5 . . ?
H25A C25 H25C 109.5 . . ?
H25B C25 H25C 109.5 . . ?
N2 C51 H51A 108.1 . . ?
N2 C51 H51B 108.1 . . ?
H51A C51 H51B 107.3 . . ?
C52 C51 N2 116.8(3) . . ?
C52 C51 H51A 108.1 . . ?
C52 C51 H51B 108.1 . . ?
C35 C38 H38A 109.5 . . ?
C35 C38 H38B 109.5 . . ?
C35 C38 H38C 109.5 . . ?
H38A C38 H38B 109.5 . . ?
H38A C38 H38C 109.5 . . ?
H38B C38 H38C 109.5 . . ?
C51 C52 H52A 109.7 . . ?
C51 C52 H52B 109.7 . . ?
C51 C52 C53 109.7(4) . . ?
H52A C52 H52B 108.2 . . ?
C53 C52 H52A 109.7 . . ?
C53 C52 H52B 109.7 . . ?
N2 C47 H47A 108.2 . . ?
N2 C47 H47B 108.2 . . ?
N2 C47 C48 116.6(4) . . ?
H47A C47 H47B 107.3 . . ?
C48 C47 H47A 108.2 . . ?
C48 C47 H47B 108.2 . . ?
C39 C40 H40A 109.5 . . ?
C39 C40 H40B 109.5 . . ?
C39 C40 H40C 109.5 . . ?
H40A C40 H40B 109.5 . . ?
H40A C40 H40C 109.5 . . ?
H40B C40 H40C 109.5 . . ?
C35 C37 H37A 109.5 . . ?
C35 C37 H37B 109.5 . . ?
C35 C37 H37C 109.5 . . ?
H37A C37 H37B 109.5 . . ?
H37A C37 H37C 109.5 . . ?
H37B C37 H37C 109.5 . . ?
C39 C42 H42A 109.5 . . ?
C39 C42 H42B 109.5 . . ?
C39 C42 H42C 109.5 . . ?
H42A C42 H42B 109.5 . . ?
H42A C42 H42C 109.5 . . ?
H42B C42 H42C 109.5 . . ?
C39 C41 H41A 109.5 . . ?
C39 C41 H41B 109.5 . . ?
C39 C41 H41C 109.5 . . ?
H41A C41 H41B 109.5 . . ?
H41A C41 H41C 109.5 . . ?
H41B C41 H41C 109.5 . . ?
N2 C55 H55A 108.5 . . ?
N2 C55 H55B 108.5 . . ?
H55A C55 H55B 107.5 . . ?
C56 C55 N2 115.1(4) . . ?
C56 C55 H55A 108.5 . . ?
C56 C55 H55B 108.5 . . ?
C52 C53 H53A 108.7 . . ?
C52 C53 H53B 108.7 . . ?
H53A C53 H53B 107.6 . . ?
C54 C53 C52 114.3(4) . . ?
C54 C53 H53A 108.7 . . ?
C54 C53 H53B 108.7 . . ?
C35 C36 H36A 109.5 . . ?
C35 C36 H36B 109.5 . . ?
C35 C36 H36C 109.5 . . ?
H36A C36 H36B 109.5 . . ?
H36A C36 H36C 109.5 . . ?
H36B C36 H36C 109.5 . . ?
N2 C43 H43A 108.6 . . ?
N2 C43 H43B 108.6 . . ?
H43A C43 H43B 107.6 . . ?
C44 C43 N2 114.5(3) . . ?
C44 C43 H43A 108.6 . . ?
C44 C43 H43B 108.6 . . ?
C53 C54 H54A 109.5 . . ?
C53 C54 H54B 109.5 . . ?
C53 C54 H54C 109.5 . . ?
H54A C54 H54B 109.5 . . ?
H54A C54 H54C 109.5 . . ?
H54B C54 H54C 109.5 . . ?
C47 C48 H48A 109.9 . . ?
C47 C48 H48B 109.9 . . ?
C47 C48 C49 109.0(5) . . ?
H48A C48 H48B 108.3 . . ?
C49 C48 H48A 109.9 . . ?
C49 C48 H48B 109.9 . . ?
H45A C45 H45B 108.2 . . ?
C44 C45 H45A 109.7 . . ?
C44 C45 H45B 109.7 . . ?
C46 C45 H45A 109.7 . . ?
C46 C45 H45B 109.7 . . ?
C46 C45 C44 109.9(6) . . ?
C55 C56 H56A 109.2 . . ?
C55 C56 H56B 109.2 . . ?
C55 C56 C57 112.0(5) . . ?
H56A C56 H56B 107.9 . . ?
C57 C56 H56A 109.2 . . ?
C57 C56 H56B 109.2 . . ?
C48 C49 H49A 109.0 . . ?
C48 C49 H49B 109.0 . . ?
H49A C49 H49B 107.8 . . ?
C50 C49 C48 113.0(6) . . ?
C50 C49 H49A 109.0 . . ?
C50 C49 H49B 109.0 . . ?
C49 C50 H50A 109.5 . . ?
C49 C50 H50B 109.5 . . ?
C49 C50 H50C 109.5 . . ?
H50A C50 H50B 109.5 . . ?
H50A C50 H50C 109.5 . . ?
H50B C50 H50C 109.5 . . ?
C43 C44 C45 113.3(5) . . ?
C43 C44 H44A 108.9 . . ?
C43 C44 H44B 108.9 . . ?
C45 C44 H44A 108.9 . . ?
C45 C44 H44B 108.9 . . ?
H44A C44 H44B 107.7 . . ?
C56 C57 H57A 109.3 . . ?
C56 C57 H57B 109.3 . . ?
H57A C57 H57B 108.0 . . ?
C58 C57 C56 111.6(5) . . ?
C58 C57 H57A 109.3 . . ?
C58 C57 H57B 109.3 . . ?
C57 C58 H58A 109.5 . . ?
C57 C58 H58B 109.5 . . ?
C57 C58 H58C 109.5 . . ?
H58A C58 H58B 109.5 . . ?
H58A C58 H58C 109.5 . . ?
H58B C58 H58C 109.5 . . ?
C45 C46 H46A 109.5 . . ?
C45 C46 H46B 109.5 . . ?
C45 C46 H46C 109.5 . . ?
H46A C46 H46B 109.5 . . ?
H46A C46 H46C 109.5 . . ?
H46B C46 H46C 109.5 . . ?

loop_
_geom_bond_atom_site_label_1
_geom_bond_atom_site_label_2
_geom_bond_distance
_geom_bond_site_symmetry_2
_geom_bond_publ_flag
O2 C16 1.262(3) . ?
N1 C1 1.400(3) . ?
N1 C7 1.399(3) . ?
N1 C13 1.406(3) . ?
O1 C4 1.250(3) . ?
O3 C10 1.261(4) . ?
C1 C2 1.415(4) . ?
C1 C6 1.411(4) . ?
C2 H2 0.9500 . ?
C2 C3 1.366(4) . ?
C3 C4 1.461(4) . ?
C3 C23 1.531(4) . ?
C7 C8 1.403(4) . ?
C7 C12 1.414(4) . ?
C13 C18 1.407(4) . ?
C13 C14 1.409(4) . ?
C18 H18 0.9500 . ?
C18 C17 1.369(4) . ?
C6 H6 0.9500 . ?
C6 C5 1.362(4) . ?
C14 H14 0.9500 . ?
C14 C15 1.366(4) . ?
C15 C16 1.464(4) . ?
C15 C31 1.538(4) . ?
C16 C17 1.458(4) . ?
C17 C27 1.537(4) . ?
C8 H8 0.9500 . ?
C8 C9 1.360(4) . ?
C4 C5 1.465(4) . ?
C5 C19 1.538(4) . ?
C12 H12 0.9500 . ?
C12 C11 1.377(4) . ?
C27 C29 1.534(4) . ?
C27 C30 1.531(4) . ?
C27 C28 1.527(4) . ?
C19 C21 1.529(4) . ?
C19 C20 1.537(4) . ?
C19 C22 1.536(5) . ?
C23 C24 1.521(4) . ?
C23 C26 1.542(5) . ?
C23 C25 1.541(4) . ?
N2 C51 1.515(5) . ?
N2 C47 1.496(6) . ?
N2 C55 1.517(5) . ?
N2 C43 1.530(5) . ?
C31 C34 1.535(5) . ?
C31 C33 1.525(4) . ?
C31 C32 1.524(4) . ?
C11 C10 1.454(4) . ?
C11 C35 1.529(4) . ?
C9 C10 1.457(5) . ?
C9 C39 1.537(4) . ?
C21 H21A 0.9800 . ?
C21 H21B 0.9800 . ?
C21 H21C 0.9800 . ?
C29 H29A 0.9800 . ?
C29 H29B 0.9800 . ?
C29 H29C 0.9800 . ?
C34 H34A 0.9800 . ?
C34 H34B 0.9800 . ?
C34 H34C 0.9800 . ?
C30 H30A 0.9800 . ?
C30 H30B 0.9800 . ?
C30 H30C 0.9800 . ?
C20 H20A 0.9800 . ?
C20 H20B 0.9800 . ?
C20 H20C 0.9800 . ?
C35 C38 1.512(5) . ?
C35 C37 1.530(5) . ?
C35 C36 1.521(5) . ?
C24 H24A 0.9800 . ?
C24 H24B 0.9800 . ?
C24 H24C 0.9800 . ?
C28 H28A 0.9800 . ?
C28 H28B 0.9800 . ?
C28 H28C 0.9800 . ?
C33 H33A 0.9800 . ?
C33 H33B 0.9800 . ?
C33 H33C 0.9800 . ?
C32 H32A 0.9800 . ?
C32 H32B 0.9800 . ?
C32 H32C 0.9800 . ?
C26 H26A 0.9800 . ?
C26 H26B 0.9800 . ?
C26 H26C 0.9800 . ?
C22 H22A 0.9800 . ?
C22 H22B 0.9800 . ?
C22 H22C 0.9800 . ?
C39 C40 1.543(6) . ?
C39 C42 1.522(6) . ?
C39 C41 1.543(6) . ?
C25 H25A 0.9800 . ?
C25 H25B 0.9800 . ?
C25 H25C 0.9800 . ?
C51 H51A 0.9900 . ?
C51 H51B 0.9900 . ?
C51 C52 1.493(6) . ?
C38 H38A 0.9800 . ?
C38 H38B 0.9800 . ?
C38 H38C 0.9800 . ?
C52 H52A 0.9900 . ?
C52 H52B 0.9900 . ?
C52 C53 1.534(6) . ?
C47 H47A 0.9900 . ?
C47 H47B 0.9900 . ?
C47 C48 1.502(7) . ?
C40 H40A 0.9800 . ?
C40 H40B 0.9800 . ?
C40 H40C 0.9800 . ?
C37 H37A 0.9800 . ?
C37 H37B 0.9800 . ?
C37 H37C 0.9800 . ?
C42 H42A 0.9800 . ?
C42 H42B 0.9800 . ?
C42 H42C 0.9800 . ?
C41 H41A 0.9800 . ?
C41 H41B 0.9800 . ?
C41 H41C 0.9800 . ?
C55 H55A 0.9900 . ?
C55 H55B 0.9900 . ?
C55 C56 1.512(8) . ?
C53 H53A 0.9900 . ?
C53 H53B 0.9900 . ?
C53 C54 1.507(7) . ?
C36 H36A 0.9800 . ?
C36 H36B 0.9800 . ?
C36 H36C 0.9800 . ?
C43 H43A 0.9900 . ?
C43 H43B 0.9900 . ?
C43 C44 1.517(6) . ?
C54 H54A 0.9800 . ?
C54 H54B 0.9800 . ?
C54 H54C 0.9800 . ?
C48 H48A 0.9900 . ?
C48 H48B 0.9900 . ?
C48 C49 1.525(7) . ?
C45 H45A 0.9900 . ?
C45 H45B 0.9900 . ?
C45 C44 1.542(6) . ?
C45 C46 1.481(7) . ?
C56 H56A 0.9900 . ?
C56 H56B 0.9900 . ?
C56 C57 1.570(6) . ?
C49 H49A 0.9900 . ?
C49 H49B 0.9900 . ?
C49 C50 1.373(8) . ?
C50 H50A 0.9800 . ?
C50 H50B 0.9800 . ?
C50 H50C 0.9800 . ?
C44 H44A 0.9900 . ?
C44 H44B 0.9900 . ?
C57 H57A 0.9900 . ?
C57 H57B 0.9900 . ?
C57 C58 1.419(8) . ?
C58 H58A 0.9800 . ?
C58 H58B 0.9800 . ?
C58 H58C 0.9800 . ?
C46 H46A 0.9800 . ?
C46 H46B 0.9800 . ?
C46 H46C 0.9800 . ?

loop_
_geom_torsion_atom_site_label_1
_geom_torsion_atom_site_label_2
_geom_torsion_atom_site_label_3
_geom_torsion_atom_site_label_4
_geom_torsion
_geom_torsion_site_symmetry_1
_geom_torsion_site_symmetry_2
_geom_torsion_site_symmetry_3
_geom_torsion_site_symmetry_4
_geom_torsion_publ_flag
O2 C16 C17 C18 -176.2(3) . . . . ?
O2 C16 C17 C27 3.5(4) . . . . ?
N1 C1 C2 C3 179.4(2) . . . . ?
N1 C1 C6 C5 -179.4(2) . . . . ?
N1 C7 C8 C9 -179.6(3) . . . . ?
N1 C7 C12 C11 -177.7(3) . . . . ?
N1 C13 C18 C17 -178.8(3) . . . . ?
N1 C13 C14 C15 179.9(3) . . . . ?
O1 C4 C5 C6 174.4(3) . . . . ?
O1 C4 C5 C19 -7.0(4) . . . . ?
C1 N1 C7 C8 32.2(4) . . . . ?
C1 N1 C7 C12 -148.4(3) . . . . ?
C1 N1 C13 C18 34.8(4) . . . . ?
C1 N1 C13 C14 -144.3(3) . . . . ?
C1 C2 C3 C4 -2.0(4) . . . . ?
C1 C2 C3 C23 177.5(3) . . . . ?
C1 C6 C5 C4 1.9(4) . . . . ?
C1 C6 C5 C19 -176.6(3) . . . . ?
C2 C1 C6 C5 1.0(4) . . . . ?
C2 C3 C4 O1 -174.4(3) . . . . ?
C2 C3 C4 C5 4.9(4) . . . . ?
C2 C3 C23 C24 -2.2(4) . . . . ?
C2 C3 C23 C26 -121.3(3) . . . . ?
C2 C3 C23 C25 118.0(3) . . . . ?
C3 C4 C5 C6 -4.8(4) . . . . ?
C3 C4 C5 C19 173.7(3) . . . . ?
C7 N1 C1 C2 -144.0(3) . . . . ?
C7 N1 C1 C6 36.4(4) . . . . ?
C7 N1 C13 C18 -146.3(3) . . . . ?
C7 N1 C13 C14 34.5(4) . . . . ?
C7 C8 C9 C10 -2.5(5) . . . . ?
C7 C8 C9 C39 179.0(3) . . . . ?
C7 C12 C11 C10 -2.5(4) . . . . ?
C7 C12 C11 C35 179.8(3) . . . . ?
C13 N1 C1 C2 34.8(4) . . . . ?
C13 N1 C1 C6 -144.7(3) . . . . ?
C13 N1 C7 C8 -146.6(3) . . . . ?
C13 N1 C7 C12 32.7(4) . . . . ?
C13 C18 C17 C16 -2.1(4) . . . . ?
C13 C18 C17 C27 178.2(3) . . . . ?
C13 C14 C15 C16 -0.1(4) . . . . ?
C13 C14 C15 C31 179.6(3) . . . . ?
C18 C13 C14 C15 0.8(4) . . . . ?
C18 C17 C27 C29 -3.5(4) . . . . ?
C18 C17 C27 C30 115.7(3) . . . . ?
C18 C17 C27 C28 -122.4(3) . . . . ?
C6 C1 C2 C3 -1.0(4) . . . . ?
C6 C5 C19 C21 1.8(4) . . . . ?
C6 C5 C19 C20 -116.9(3) . . . . ?
C6 C5 C19 C22 121.2(3) . . . . ?
C14 C13 C18 C17 0.4(4) . . . . ?
C14 C15 C16 O2 177.3(3) . . . . ?
C14 C15 C16 C17 -1.6(4) . . . . ?
C14 C15 C31 C34 120.7(3) . . . . ?
C14 C15 C31 C33 -117.2(3) . . . . ?
C14 C15 C31 C32 1.6(4) . . . . ?
C15 C16 C17 C18 2.7(4) . . . . ?
C15 C16 C17 C27 -177.6(3) . . . . ?
C16 C15 C31 C34 -59.6(4) . . . . ?
C16 C15 C31 C33 62.4(3) . . . . ?
C16 C15 C31 C32 -178.8(3) . . . . ?
C16 C17 C27 C29 176.8(3) . . . . ?
C16 C17 C27 C30 -64.0(4) . . . . ?
C16 C17 C27 C28 57.9(3) . . . . ?
C8 C7 C12 C11 1.6(4) . . . . ?
C8 C9 C10 O3 -177.6(3) . . . . ?
C8 C9 C10 C11 1.5(5) . . . . ?
C8 C9 C39 C40 117.9(4) . . . . ?
C8 C9 C39 C42 -2.9(5) . . . . ?
C8 C9 C39 C41 -122.2(4) . . . . ?
C4 C3 C23 C24 177.3(3) . . . . ?
C4 C3 C23 C26 58.2(3) . . . . ?
C4 C3 C23 C25 -62.5(4) . . . . ?
C4 C5 C19 C21 -176.7(3) . . . . ?
C4 C5 C19 C20 64.6(3) . . . . ?
C4 C5 C19 C22 -57.4(4) . . . . ?
C12 C7 C8 C9 1.1(4) . . . . ?
C12 C11 C10 O3 -180.0(3) . . . . ?
C12 C11 C10 C9 1.0(5) . . . . ?
C12 C11 C35 C38 -2.3(4) . . . . ?
C12 C11 C35 C37 -119.1(3) . . . . ?
C12 C11 C35 C36 118.7(4) . . . . ?
C23 C3 C4 O1 6.1(4) . . . . ?
C23 C3 C4 C5 -174.7(3) . . . . ?
N2 C51 C52 C53 169.2(3) . . . . ?
N2 C47 C48 C49 171.2(4) . . . . ?
N2 C55 C56 C57 -165.7(4) . . . . ?
N2 C43 C44 C45 173.6(5) . . . . ?
C31 C15 C16 O2 -2.3(4) . . . . ?
C31 C15 C16 C17 178.7(3) . . . . ?
C10 C11 C35 C38 -179.9(3) . . . . ?
C10 C11 C35 C37 63.2(4) . . . . ?
C10 C11 C35 C36 -58.9(4) . . . . ?
C10 C9 C39 C40 -60.5(5) . . . . ?
C10 C9 C39 C42 178.7(4) . . . . ?
C10 C9 C39 C41 59.4(5) . . . . ?
C35 C11 C10 O3 -2.2(5) . . . . ?
C35 C11 C10 C9 178.7(3) . . . . ?
C39 C9 C10 O3 0.9(5) . . . . ?
C39 C9 C10 C11 179.9(3) . . . . ?
C51 N2 C47 C48 -177.7(4) . . . . ?
C51 N2 C55 C56 -52.4(5) . . . . ?
C51 N2 C43 C44 61.2(6) . . . . ?
C51 C52 C53 C54 172.8(4) . . . . ?
C47 N2 C51 C52 177.1(4) . . . . ?
C47 N2 C55 C56 65.0(5) . . . . ?
C47 N2 C43 C44 -55.9(6) . . . . ?
C47 C48 C49 C50 -173.6(6) . . . . ?
C55 N2 C51 C52 -62.1(5) . . . . ?
C55 N2 C47 C48 61.2(5) . . . . ?
C55 N2 C43 C44 -177.5(5) . . . . ?
C55 C56 C57 C58 96.2(7) . . . . ?
C43 N2 C51 C52 56.3(5) . . . . ?
C43 N2 C47 C48 -57.7(5) . . . . ?
C43 N2 C55 C56 -173.1(4) . . . . ?
C46 C45 C44 C43 -95.6(8) . . . . ?

loop_
_smtbx_masks_void_nr
_smtbx_masks_void_average_x
_smtbx_masks_void_average_y
_smtbx_masks_void_average_z
_smtbx_masks_void_volume
_smtbx_masks_void_count_electrons
_smtbx_masks_void_content
1 0.094 0.138 0.936 15.8 0.0 ?
2 0.094 0.362 0.436 15.8 0.0 ?
3 -0.094 0.638 0.564 15.8 0.0 ?
4 -0.094 0.862 0.064 15.8 0.0 ?
5 0.500 0.000 0.500 422.2 96.5 ?
6 0.500 0.500 0.000 422.2 96.5 ?
